data_4102151
loop_
_publ_author_name
'T. David Harris'
'Miriam V. Bennett'
'Rodolphe Cl\'erac'
'Jeffrey R. Long'

_publ_section_title
;
 [ReCl4(CN)2]2-: A High Magnetic Anisotropy Building Unit Giving Rise to
 the Single-Chain Magnets (DMF)4MReCl4(CN)2 (M = Mn, Fe, Co, Ni)
;
_journal_name_full 'Journal of the American Chemical Society'
_journal_page_first 3980
_journal_page_last 3988
_journal_paper_doi 10.1021/ja910963x
_journal_volume 132
_journal_year 2010
_chemical_formula_analytical 'C14 H28 Cl4 Co N6 O4 Re'
_chemical_formula_sum 'C14 H28 Cl4 Co N6 O4 Re'
_chemical_formula_weight 731.35
_chemical_name_systematic
; 
 ? 
;
_space_group_IT_number 2
_symmetry_cell_setting triclinic
_symmetry_space_group_name_Hall '-P 1'
_symmetry_space_group_name_H-M 'P -1'
_atom_sites_solution_hydrogens geom
_atom_sites_solution_primary direct
_atom_sites_solution_secondary difmap
_audit_creation_method SHELXL
_cell_angle_alpha 67.8820(10)
_cell_angle_beta 86.2750(10)
_cell_angle_gamma 69.659(2)
_cell_formula_units_Z 2
_cell_length_a 9.9575(10)
_cell_length_b 10.5493(13)
_cell_length_c 13.9144(14)
_cell_measurement_reflns_used 3560
_cell_measurement_temperature 155
_cell_volume 1266.0(2)
_computing_cell_refinement 'Bruker SAINT v7.07b'
_computing_data_collection 'Bruker SMART v5.054d'
_computing_data_reduction 'Bruker SAINT v7.07b'
_computing_structure_refinement 'SHELXL-93 (Sheldrick, 1993)'
_computing_structure_solution 'SHELXS-86 (Sheldrick, 1990)'
_diffrn_ambient_temperature 155
_diffrn_measured_fraction_theta_full 0.977
_diffrn_measured_fraction_theta_max 0.977
_diffrn_measurement_device_type 'Bruker SMART CCD'
_diffrn_measurement_method \w/2\q-scans
_diffrn_radiation_monochromator graphite
_diffrn_radiation_source 'fine-focus sealed tube'
_diffrn_radiation_type MoK\a
_diffrn_radiation_wavelength 0.71073
_diffrn_reflns_av_R_equivalents 0.0346
_diffrn_reflns_av_sigmaI/netI 0.0641
_diffrn_reflns_limit_h_max 11
_diffrn_reflns_limit_h_min -10
_diffrn_reflns_limit_k_max 11
_diffrn_reflns_limit_k_min -10
_diffrn_reflns_limit_l_max 13
_diffrn_reflns_limit_l_min -15
_diffrn_reflns_number 5847
_diffrn_reflns_theta_full 23.27
_diffrn_reflns_theta_max 23.27
_diffrn_reflns_theta_min 2.19
_diffrn_standards_decay_% 0
_diffrn_standards_interval_count 0
_diffrn_standards_interval_time 0
_diffrn_standards_number 0
_exptl_absorpt_coefficient_mu 5.884
_exptl_absorpt_correction_T_max 1.0
_exptl_absorpt_correction_T_min 0.882586
_exptl_absorpt_correction_type empirical
_exptl_absorpt_process_details 'Blessing, 1995'
_exptl_crystal_colour orange
_exptl_crystal_density_diffrn 1.919
_exptl_crystal_density_method 'not measured'
_exptl_crystal_description block
_exptl_crystal_F_000 712
_exptl_crystal_size_max 0.08
_exptl_crystal_size_mid 0.07
_exptl_crystal_size_min 0.05
_refine_diff_density_max 1.177
_refine_diff_density_min -2.478
_refine_diff_density_rms 0.198
_refine_ls_extinction_method none
_refine_ls_goodness_of_fit_all 1.004
_refine_ls_goodness_of_fit_obs 1.062
_refine_ls_hydrogen_treatment mixed
_refine_ls_matrix_type full
_refine_ls_number_parameters 285
_refine_ls_number_reflns 3560
_refine_ls_number_restraints 0
_refine_ls_restrained_S_all 1.007
_refine_ls_restrained_S_obs 1.062
_refine_ls_R_factor_all 0.0589
_refine_ls_R_factor_obs 0.0401
_refine_ls_shift/esd_max 0.000
_refine_ls_shift/esd_mean 0.000
_refine_ls_structure_factor_coef Fsqd
_refine_ls_weighting_details 'w=1/[\s^2^(Fo^2^)+(0.0622P)^2^+0.0000P] where P=(Fo^2^+2Fc^2^)/3'
_refine_ls_weighting_scheme calc
_refine_ls_wR_factor_all 0.1133
_refine_ls_wR_factor_obs 0.1004
_reflns_number_observed 2592
_reflns_number_total 3561
_reflns_observed_criterion >2sigma(I)
_cod_data_source_file ja910963x_si_005.cif
_cod_data_source_block mvb83d_CoRe
_cod_depositor_comments
;
The following automatic conversions were performed:

'_refine_ls_weighting_scheme' value 'calc
w=1/[\s^2^(Fo^2^)+(0.0622P)^2^+0.0000P] where P=(Fo^2^+2Fc^2^)/3' was
changed to 'calc'. New tag '_refine_ls_weighting_details' was
created. The value of the new tag was set to
'w=1/[\s^2^(Fo^2^)+(0.0622P)^2^+0.0000P] where P=(Fo^2^+2Fc^2^)/3'.

Automatic conversion script
Id: cif_fix_values 3143 2015-03-26 13:38:13Z robertas 
;
_cod_database_code 4102151

loop_
_symmetry_equiv_pos_as_xyz
'x, y, z'
'-x, -y, -z'

loop_
_atom_site_aniso_label
_atom_site_aniso_U_11
_atom_site_aniso_U_22
_atom_site_aniso_U_33
_atom_site_aniso_U_23
_atom_site_aniso_U_13
_atom_site_aniso_U_12
Re1 0.0176(3) 0.0121(3) 0.0198(3) -0.0060(2) -0.0010(2) -0.0073(2)
Re2 0.0193(3) 0.0123(3) 0.0175(3) -0.0059(2) 0.0022(2) -0.0088(2)
Co1 0.0219(9) 0.0122(8) 0.0161(8) -0.0057(7) 0.0014(7) -0.0101(7)
Co2 0.0201(9) 0.0146(9) 0.0162(8) -0.0057(7) 0.0011(7) -0.0107(7)
Cl1 0.0316(13) 0.0291(12) 0.0292(12) -0.0154(10) 0.0086(10) -0.0155(11)
Cl2 0.0279(13) 0.0281(13) 0.0348(13) -0.0078(10) -0.0111(11) -0.0089(10)
Cl3 0.0331(13) 0.0223(12) 0.0220(11) -0.0038(9) -0.0055(10) -0.0097(10)
Cl4 0.0263(12) 0.0260(12) 0.0329(12) -0.0141(10) 0.0131(10) -0.0132(10)
C1 0.010(4) 0.021(5) 0.019(5) -0.005(4) -0.002(4) 0.003(4)
N1 0.023(4) 0.017(4) 0.022(4) -0.008(3) 0.002(3) -0.009(3)
C2 0.012(4) 0.030(5) 0.014(4) -0.008(4) 0.008(4) -0.009(4)
N2 0.028(4) 0.019(4) 0.015(4) -0.007(3) 0.004(3) -0.015(3)
O1 0.022(3) 0.020(3) 0.029(3) -0.011(3) -0.003(3) -0.008(3)
O2 0.033(4) 0.016(3) 0.016(3) 0.001(3) 0.002(3) -0.011(3)
O3 0.021(3) 0.023(3) 0.030(3) -0.011(3) -0.005(3) -0.012(3)
O4 0.028(3) 0.022(4) 0.022(3) -0.007(3) 0.006(3) -0.015(3)
N3 0.028(4) 0.016(4) 0.025(4) 0.000(3) -0.010(3) -0.007(4)
N4 0.026(4) 0.019(4) 0.020(4) -0.003(3) -0.002(3) -0.008(3)
N5 0.023(4) 0.023(4) 0.028(4) -0.016(3) 0.004(4) -0.011(4)
N6 0.027(4) 0.025(4) 0.022(4) -0.011(3) 0.006(3) -0.011(4)
C3 0.024(5) 0.019(5) 0.022(5) 0.002(4) -0.009(4) -0.007(4)
C4 0.052(7) 0.038(7) 0.051(7) -0.010(5) -0.036(6) -0.012(5)
C5 0.019(5) 0.038(6) 0.037(6) -0.007(5) -0.002(4) -0.008(4)
C6 0.040(6) 0.025(5) 0.018(5) -0.003(4) -0.004(4) -0.021(5)
C7 0.040(6) 0.026(5) 0.028(5) 0.000(4) -0.001(5) -0.018(5)
C8 0.032(6) 0.032(6) 0.027(5) -0.006(4) 0.013(4) -0.015(5)
C9 0.018(5) 0.037(6) 0.030(5) -0.018(4) 0.006(4) -0.010(5)
C10 0.026(5) 0.039(6) 0.047(6) -0.026(5) 0.005(5) -0.014(5)
C11 0.035(6) 0.035(6) 0.048(7) 0.008(5) -0.019(5) -0.013(5)
C12 0.033(5) 0.020(5) 0.015(4) -0.004(4) 0.001(4) -0.020(4)
C13 0.045(6) 0.034(6) 0.036(6) -0.014(5) 0.023(5) -0.022(5)
C14 0.040(6) 0.025(5) 0.032(6) -0.002(4) 0.001(5) -0.017(5)

loop_
_atom_site_label
_atom_site_type_symbol
_atom_site_fract_x
_atom_site_fract_y
_atom_site_fract_z
_atom_site_U_iso_or_equiv
_atom_site_thermal_displace_type
_atom_site_occupancy
_atom_site_calc_flag
_atom_site_refinement_flags
_atom_site_disorder_group
Re1 Re 0.0000 -1.0000 0.5000 0.0158(2) Uani 1 d S .
Re2 Re 0.5000 0.0000 0.0000 0.0154(2) Uani 1 d S .
Co1 Co 0.0000 -0.5000 0.5000 0.0154(4) Uani 1 d S .
Co2 Co 0.5000 -0.5000 0.0000 0.0157(4) Uani 1 d S .
Cl1 Cl 0.1418(2) -1.0217(2) 0.3624(2) 0.0275(5) Uani 1 d . .
Cl2 Cl 0.2055(2) -1.1304(2) 0.6154(2) 0.0311(6) Uani 1 d . .
Cl3 Cl 0.3493(2) 0.1428(2) -0.1533(2) 0.0269(5) Uani 1 d . .
Cl4 Cl 0.3088(2) 0.0667(2) 0.0990(2) 0.0269(5) Uani 1 d . .
C1 C 0.0246(8) -0.7990(9) 0.4794(6) 0.020(2) Uani 1 d . .
N1 N 0.0323(7) -0.6904(8) 0.4728(5) 0.020(2) Uani 1 d . .
C2 C 0.4546(8) -0.1893(9) 0.0128(6) 0.019(2) Uani 1 d . .
N2 N 0.4427(7) -0.2955(7) 0.0163(5) 0.019(2) Uani 1 d . .
O1 O 0.2196(6) -0.5811(6) 0.5504(4) 0.0229(14) Uani 1 d . .
O2 O 0.0491(6) -0.3922(6) 0.3489(4) 0.0233(14) Uani 1 d . .
O3 O 0.2936(6) -0.4337(6) -0.0677(4) 0.0228(14) Uani 1 d . .
O4 O 0.4313(6) -0.5938(6) 0.1466(4) 0.0233(14) Uani 1 d . .
N3 N 0.4079(8) -0.5787(7) 0.6307(5) 0.025(2) Uani 1 d . .
N4 N 0.0264(7) -0.1827(7) 0.2103(5) 0.022(2) Uani 1 d . .
N5 N 0.1029(7) -0.4718(7) -0.1160(5) 0.022(2) Uani 1 d . .
N6 N 0.4358(7) -0.7924(7) 0.2893(5) 0.024(2) Uani 1 d . .
C3 C 0.2692(9) -0.5312(9) 0.6026(7) 0.024(2) Uani 1 d . .
C4 C 0.4599(11) -0.5230(11) 0.6959(8) 0.048(3) Uani 1 d . .
H4A H 0.5356(47) -0.4891(65) 0.6636(25) 0.072 Uiso 1 calc R .
H4B H 0.4958(65) -0.5995(22) 0.7627(19) 0.072 Uiso 1 calc R .
H4C H 0.3827(19) -0.4437(48) 0.7044(42) 0.072 Uiso 1 calc R .
C5 C 0.5161(9) -0.6947(10) 0.6061(7) 0.034(2) Uani 1 d . .
H5A H 0.5549(45) -0.7786(25) 0.6690(9) 0.051 Uiso 1 calc R .
H5B H 0.5919(32) -0.6613(24) 0.5731(42) 0.051 Uiso 1 calc R .
H5C H 0.4729(16) -0.7206(44) 0.5599(36) 0.051 Uiso 1 calc R .
C6 C -0.0149(10) -0.2610(9) 0.2980(6) 0.026(2) Uani 1 d . .
C7 C -0.0552(10) -0.0292(9) 0.1542(7) 0.032(2) Uani 1 d . .
H7A H -0.0946(53) -0.0163(13) 0.0885(21) 0.049 Uiso 1 calc R .
H7B H 0.0068(18) 0.0266(12) 0.1424(41) 0.049 Uiso 1 calc R .
H7C H -0.1319(40) 0.0036(19) 0.1944(21) 0.049 Uiso 1 calc R .
C8 C 0.1598(10) -0.2447(10) 0.1686(7) 0.031(2) Uani 1 d . .
H8A H 0.2264(23) -0.1992(45) 0.1728(41) 0.047 Uiso 1 calc R .
H8B H 0.1411(13) -0.2282(55) 0.0973(15) 0.047 Uiso 1 calc R .
H8C H 0.2000(33) -0.3478(14) 0.2083(29) 0.047 Uiso 1 calc R .
C9 C 0.2306(9) -0.5176(10) -0.0685(7) 0.026(2) Uani 1 d . .
C10 C 0.0372(10) -0.5737(10) -0.1181(8) 0.034(2) Uani 1 d . .
H10A H 0.0289(57) -0.5675(46) -0.1882(10) 0.051 Uiso 1 calc R .
H10B H -0.0565(27) -0.5500(40) -0.0925(43) 0.051 Uiso 1 calc R .
H10C H 0.0958(33) -0.6712(12) -0.0748(36) 0.051 Uiso 1 calc R .
C11 C 0.0253(11) -0.3182(10) -0.1718(8) 0.045(3) Uani 1 d . .
H11A H -0.0589(41) -0.2870(20) -0.1370(31) 0.068 Uiso 1 calc R .
H11B H -0.0025(65) -0.3021(14) -0.2414(18) 0.068 Uiso 1 calc R .
H11C H 0.0857(28) -0.2635(12) -0.1742(48) 0.068 Uiso 1 calc R .
C12 C 0.4868(9) -0.7281(9) 0.2022(6) 0.021(2) Uani 1 d . .
C13 C 0.3107(10) -0.7151(10) 0.3303(7) 0.036(3) Uani 1 d . .
H13A H 0.3336(21) -0.7330(55) 0.4013(17) 0.055 Uiso 1 calc R .
H13B H 0.2336(22) -0.7486(48) 0.3272(44) 0.055 Uiso 1 calc R .
H13C H 0.2820(41) -0.6122(12) 0.2897(30) 0.055 Uiso 1 calc R .
C14 C 0.5003(10) -0.9471(9) 0.3464(7) 0.033(2) Uani 1 d . .
H14A H 0.4304(21) -0.9926(13) 0.3514(41) 0.050 Uiso 1 calc R .
H14B H 0.5338(59) -0.9648(9) 0.4150(17) 0.050 Uiso 1 calc R .
H14C H 0.5797(42) -0.9872(14) 0.3110(26) 0.050 Uiso 1 calc R .

loop_
_atom_type_symbol
_atom_type_description
_atom_type_scat_dispersion_real
_atom_type_scat_dispersion_imag
_atom_type_scat_source
C C 0.0033 0.0016 'International Tables Vol C Tables 4.2.6.8 and 6.1.1.4'
H H 0.0000 0.0000 'International Tables Vol C Tables 4.2.6.8 and 6.1.1.4'
N N 0.0061 0.0033 'International Tables Vol C Tables 4.2.6.8 and 6.1.1.4'
O O 0.0106 0.0060 'International Tables Vol C Tables 4.2.6.8 and 6.1.1.4'
Cl Cl 0.1484 0.1585 'International Tables Vol C Tables 4.2.6.8 and 6.1.1.4'
Co Co 0.3494 0.9721 'International Tables Vol C Tables 4.2.6.8 and 6.1.1.4'
Re Re -1.0185 7.2310 'International Tables Vol C Tables 4.2.6.8 and 6.1.1.4'

loop_
_geom_angle_atom_site_label_1
_geom_angle_atom_site_label_2
_geom_angle_atom_site_label_3
_geom_angle
_geom_angle_site_symmetry_1
_geom_angle_site_symmetry_3
_geom_angle_publ_flag
C1 Re1 C1 180.0 . 2_536 ?
C1 Re1 Cl2 90.8(2) . . ?
C1 Re1 Cl2 89.2(2) 2_536 . ?
C1 Re1 Cl2 89.2(2) . 2_536 ?
C1 Re1 Cl2 90.8(2) 2_536 2_536 ?
Cl2 Re1 Cl2 180.0 . 2_536 ?
C1 Re1 Cl1 88.5(2) . 2_536 ?
C1 Re1 Cl1 91.5(2) 2_536 2_536 ?
Cl2 Re1 Cl1 90.40(8) . 2_536 ?
Cl2 Re1 Cl1 89.60(8) 2_536 2_536 ?
C1 Re1 Cl1 91.5(2) . . ?
C1 Re1 Cl1 88.5(2) 2_536 . ?
Cl2 Re1 Cl1 89.60(8) . . ?
Cl2 Re1 Cl1 90.40(8) 2_536 . ?
Cl1 Re1 Cl1 180.0 2_536 . ?
C2 Re2 C2 180.0 2_655 . ?
C2 Re2 Cl4 88.4(2) 2_655 . ?
C2 Re2 Cl4 91.6(2) . . ?
C2 Re2 Cl4 91.6(2) 2_655 2_655 ?
C2 Re2 Cl4 88.4(2) . 2_655 ?
Cl4 Re2 Cl4 180.0 . 2_655 ?
C2 Re2 Cl3 88.2(2) 2_655 . ?
C2 Re2 Cl3 91.8(2) . . ?
Cl4 Re2 Cl3 90.44(8) . . ?
Cl4 Re2 Cl3 89.56(8) 2_655 . ?
C2 Re2 Cl3 91.8(2) 2_655 2_655 ?
C2 Re2 Cl3 88.2(2) . 2_655 ?
Cl4 Re2 Cl3 89.56(8) . 2_655 ?
Cl4 Re2 Cl3 90.44(8) 2_655 2_655 ?
Cl3 Re2 Cl3 180.0 . 2_655 ?
N1 Co1 N1 180.0 2_546 . ?
N1 Co1 O2 92.2(2) 2_546 2_546 ?
N1 Co1 O2 87.8(2) . 2_546 ?
N1 Co1 O2 87.8(2) 2_546 . ?
N1 Co1 O2 92.2(2) . . ?
O2 Co1 O2 180.0 2_546 . ?
N1 Co1 O1 88.9(2) 2_546 2_546 ?
N1 Co1 O1 91.1(2) . 2_546 ?
O2 Co1 O1 89.5(2) 2_546 2_546 ?
O2 Co1 O1 90.5(2) . 2_546 ?
N1 Co1 O1 91.1(2) 2_546 . ?
N1 Co1 O1 88.9(2) . . ?
O2 Co1 O1 90.5(2) 2_546 . ?
O2 Co1 O1 89.5(2) . . ?
O1 Co1 O1 180.0 2_546 . ?
O3 Co2 O3 180.0 . 2_645 ?
O3 Co2 O4 90.1(2) . . ?
O3 Co2 O4 89.9(2) 2_645 . ?
O3 Co2 O4 89.9(2) . 2_645 ?
O3 Co2 O4 90.1(2) 2_645 2_645 ?
O4 Co2 O4 180.0 . 2_645 ?
O3 Co2 N2 88.9(2) . . ?
O3 Co2 N2 91.1(2) 2_645 . ?
O4 Co2 N2 91.4(2) . . ?
O4 Co2 N2 88.6(2) 2_645 . ?
O3 Co2 N2 91.1(2) . 2_645 ?
O3 Co2 N2 88.9(2) 2_645 2_645 ?
O4 Co2 N2 88.6(2) . 2_645 ?
O4 Co2 N2 91.4(2) 2_645 2_645 ?
N2 Co2 N2 179.999(2) . 2_645 ?
N1 C1 Re1 175.9(7) . . ?
C1 N1 Co1 161.0(6) . . ?
N2 C2 Re2 173.5(7) . . ?
C2 N2 Co2 157.8(6) . . ?
C3 O1 Co1 122.7(6) . . ?
C6 O2 Co1 122.6(5) . . ?
C9 O3 Co2 125.3(6) . . ?
C12 O4 Co2 122.2(5) . . ?
C3 N3 C4 120.6(8) . . ?
C3 N3 C5 123.7(8) . . ?
C4 N3 C5 115.5(8) . . ?
C6 N4 C7 121.7(7) . . ?
C6 N4 C8 121.4(7) . . ?
C7 N4 C8 116.8(7) . . ?
C9 N5 C11 121.3(8) . . ?
C9 N5 C10 121.3(8) . . ?
C11 N5 C10 117.4(8) . . ?
C12 N6 C14 120.4(7) . . ?
C12 N6 C13 122.8(7) . . ?
C14 N6 C13 116.7(7) . . ?
O1 C3 N3 122.5(8) . . ?
O2 C6 N4 124.8(8) . . ?
O3 C9 N5 123.5(8) . . ?
O4 C12 N6 123.3(8) . . ?

loop_
_geom_bond_atom_site_label_1
_geom_bond_atom_site_label_2
_geom_bond_distance
_geom_bond_site_symmetry_2
_geom_bond_publ_flag
Re1 C1 2.129(9) . ?
Re1 C1 2.129(9) 2_536 ?
Re1 Cl2 2.337(2) . ?
Re1 Cl2 2.337(2) 2_536 ?
Re1 Cl1 2.338(2) 2_536 ?
Re1 Cl1 2.338(2) . ?
Re2 C2 2.139(9) 2_655 ?
Re2 C2 2.139(9) . ?
Re2 Cl4 2.340(2) . ?
Re2 Cl4 2.340(2) 2_655 ?
Re2 Cl3 2.344(2) . ?
Re2 Cl3 2.344(2) 2_655 ?
Co1 N1 2.095(7) 2_546 ?
Co1 N1 2.095(7) . ?
Co1 O2 2.099(5) 2_546 ?
Co1 O2 2.099(5) . ?
Co1 O1 2.110(5) 2_546 ?
Co1 O1 2.110(5) . ?
Co2 O3 2.087(5) . ?
Co2 O3 2.087(5) 2_645 ?
Co2 O4 2.093(5) . ?
Co2 O4 2.093(5) 2_645 ?
Co2 N2 2.127(7) . ?
Co2 N2 2.127(7) 2_645 ?
C1 N1 1.143(10) . ?
C2 N2 1.150(10) . ?
O1 C3 1.249(10) . ?
O2 C6 1.238(10) . ?
O3 C9 1.253(10) . ?
O4 C12 1.264(9) . ?
N3 C3 1.324(11) . ?
N3 C4 1.452(12) . ?
N3 C5 1.459(11) . ?
N4 C6 1.323(10) . ?
N4 C7 1.452(11) . ?
N4 C8 1.452(11) . ?
N5 C9 1.315(11) . ?
N5 C11 1.444(11) . ?
N5 C10 1.449(10) . ?
N6 C12 1.314(10) . ?
N6 C14 1.438(10) . ?
N6 C13 1.447(11) . ?
